data_2101705
loop_
_publ_author_name
'Landa-C\'anovas, A. R.'
'Hansen, S.'
'St\%ahl, K.'

_publ_section_title
;
 Rutile Superstructure of Sb~0.9~V~1.1~O~4~
;
_journal_issue 2
_journal_name_full 'Acta Crystallographica Section B'
_journal_page_first 221
_journal_page_last 230
_journal_paper_doi 10.1107/S0108768196012955
_journal_volume 53
_journal_year 1997
_chemical_formula_sum 'O4 Sb0.9 V1.1'
_symmetry_cell_setting tetragonal
_symmetry_space_group_name_Hall 'I 41b -2'
_symmetry_space_group_name_H-M 'I 41 m d'
_cell_angle_alpha 90.0
_cell_angle_beta 90.0
_cell_angle_gamma 90.0
_cell_formula_units_Z 4
_cell_length_a 6.5174
_cell_length_b 6.5174
_cell_length_c 6.1734
_cell_volume 262.224
_diffrn_radiation_type Mo
_diffrn_radiation_wavelength 0.71073
_cod_data_source_file ab0356.cif
_cod_data_source_block ab0356b
_cod_database_code 2101705

loop_
_atom_site_label
_atom_site_fract_x
_atom_site_fract_y
_atom_site_fract_z
V .0 .0 .0
Sb .0 .0 .5
O1 .0 .3041 .0
O2 .0 .6959 .5
